data_4072401
loop_
_publ_author_name
'Zirngast, Michaela'
'Baumgartner, Judith'
'Marschner, Christoph'

_publ_section_title
;
 Synthesis of Cyclic and Bicyclic Polysilanes of Variable Ring Sizes
;
_journal_issue 24
_journal_name_full Organometallics
_journal_page_first 6472
_journal_paper_doi 10.1021/om800842p
_journal_volume 27
_journal_year 2008
_chemical_formula_sum 'C24 H72 Si12'
_chemical_formula_weight 697.89
_chemical_name_systematic
; 
 ? 
;
_space_group_IT_number 14
_symmetry_cell_setting monoclinic
_symmetry_space_group_name_Hall '-P 2ybc'
_symmetry_space_group_name_H-M 'P 1 21/c 1'
_atom_sites_solution_hydrogens geom
_atom_sites_solution_primary direct
_atom_sites_solution_secondary difmap
_audit_creation_method SHELXL-97
_cell_angle_alpha 90.00
_cell_angle_beta 109.36(3)
_cell_angle_gamma 90.00
_cell_formula_units_Z 8
_cell_length_a 22.842(5)
_cell_length_b 16.013(3)
_cell_length_c 26.748(5)
_cell_measurement_temperature 100(2)
_cell_volume 9230(4)
_computing_cell_refinement 'Bruker XSCANS'
_computing_data_collection 'Bruker XSCANS'
_computing_data_reduction 'Bruker SHELXTL'
_computing_molecular_graphics 'Bruker SHELXTL'
_computing_publication_material 'Bruker SHELXTL'
_computing_structure_refinement 'SHELXL-97 (Sheldrick, 1997)'
_computing_structure_solution 'SHELXS-97 (Sheldrick, 1990)'
_diffrn_ambient_temperature 100(2)
_diffrn_measured_fraction_theta_full 1.000
_diffrn_measured_fraction_theta_max 1.000
_diffrn_measurement_device_type 'Bruker P4'
_diffrn_measurement_method '\w scans'
_diffrn_radiation_monochromator graphite
_diffrn_radiation_source 'fine-focus sealed tube'
_diffrn_radiation_type MoK\a
_diffrn_radiation_wavelength 0.71073
_diffrn_reflns_av_R_equivalents 0.1053
_diffrn_reflns_av_sigmaI/netI 0.0921
_diffrn_reflns_limit_h_max 26
_diffrn_reflns_limit_h_min -26
_diffrn_reflns_limit_k_max 18
_diffrn_reflns_limit_k_min -18
_diffrn_reflns_limit_l_max 30
_diffrn_reflns_limit_l_min -30
_diffrn_reflns_number 60613
_diffrn_reflns_theta_full 24.00
_diffrn_reflns_theta_max 24.00
_diffrn_reflns_theta_min 0.94
_exptl_absorpt_coefficient_mu 0.350
_exptl_absorpt_correction_T_max 0.9145
_exptl_absorpt_correction_T_min 0.8726
_exptl_absorpt_correction_type multi-scan
_exptl_absorpt_process_details SADABS
_exptl_crystal_colour colorless
_exptl_crystal_density_diffrn 1.004
_exptl_crystal_density_method 'not measured'
_exptl_crystal_description blocks
_exptl_crystal_F_000 3072
_exptl_crystal_size_max 0.40
_exptl_crystal_size_mid 0.30
_exptl_crystal_size_min 0.26
_refine_diff_density_max 1.502
_refine_diff_density_min -1.584
_refine_diff_density_rms 0.107
_refine_ls_extinction_method none
_refine_ls_goodness_of_fit_ref 1.094
_refine_ls_hydrogen_treatment constr
_refine_ls_matrix_type full
_refine_ls_number_parameters 697
_refine_ls_number_reflns 14482
_refine_ls_number_restraints 6
_refine_ls_restrained_S_all 2.202
_refine_ls_R_factor_all 0.1871
_refine_ls_R_factor_gt 0.1487
_refine_ls_shift/su_max 4.477
_refine_ls_shift/su_mean 0.019
_refine_ls_structure_factor_coef Fsqd
_refine_ls_weighting_details 'calc w=1/[\s^2^(Fo^2^)+(0.0579P)^2^+107.8498P] where P=(Fo^2^+2Fc^2^)/3'
_refine_ls_weighting_scheme calc
_refine_ls_wR_factor_gt 0.2850
_refine_ls_wR_factor_ref 0.3076
_reflns_number_gt 10564
_reflns_number_total 14482
_reflns_threshold_expression >2sigma(I)
_cod_data_source_file om800842p_si_001.cif
_cod_data_source_block 4_486j
_cod_original_cell_volume 9230(3)
_cod_original_sg_symbol_H-M P2(1)/c
_cod_database_code 4072401

loop_
_symmetry_equiv_pos_as_xyz
'x, y, z'
'-x, y+1/2, -z+1/2'
'-x, -y, -z'
'x, -y-1/2, z-1/2'

loop_
_atom_site_label
_atom_site_type_symbol
_atom_site_fract_x
_atom_site_fract_y
_atom_site_fract_z
_atom_site_U_iso_or_equiv
_atom_site_adp_type
_atom_site_occupancy
_atom_site_symmetry_multiplicity
_atom_site_calc_flag
_atom_site_refinement_flags
Si1 Si 0.0235(3) 0.1973(3) 0.1617(2) 0.0379(14) Uani 1 1 d .
Si2 Si 0.0637(2) 0.1286(3) 0.2436(2) 0.0312(12) Uani 1 1 d .
Si3 Si 0.0866(2) 0.2116(3) 0.3212(2) 0.0318(12) Uani 1 1 d .
Si4 Si 0.1894(2) 0.2125(3) 0.3802(2) 0.0371(14) Uani 1 1 d .
Si5 Si 0.2663(3) 0.2449(4) 0.3421(3) 0.0486(17) Uani 1 1 d .
Si6 Si 0.2454(3) 0.3444(4) 0.2734(3) 0.0517(18) Uani 1 1 d .
Si7 Si 0.1929(4) 0.3067(5) 0.1845(3) 0.077(3) Uani 1 1 d .
Si8 Si 0.0836(4) 0.3100(4) 0.1484(3) 0.059(2) Uani 1 1 d .
Si9 Si 0.0185(4) 0.0963(4) 0.0957(3) 0.0554(18) Uani 1 1 d .
Si10 Si -0.0801(3) 0.2400(5) 0.1450(3) 0.073(2) Uani 1 1 d .
Si11 Si 0.2148(3) 0.0854(4) 0.4273(3) 0.0582(19) Uani 1 1 d .
Si12 Si 0.1933(4) 0.3147(4) 0.4451(2) 0.0598(19) Uani 1 1 d .
Si13 Si 0.2818(3) 0.7827(4) 0.1569(3) 0.066(2) Uani 1 1 d .
Si14 Si 0.3190(2) 0.8377(3) 0.2429(3) 0.0412(15) Uani 1 1 d .
Si15 Si 0.3359(3) 0.7402(4) 0.3120(2) 0.0440(15) Uani 1 1 d .
Si16 Si 0.4354(4) 0.7410(4) 0.3743(3) 0.081(3) Uani 1 1 d .
Si17 Si 0.5172(3) 0.7269(4) 0.3391(5) 0.111(4) Uani 1 1 d .
Si18 Si 0.5040(4) 0.6428(4) 0.2642(6) 0.114(5) Uani 1 1 d .
Si19 Si 0.4519(5) 0.6873(5) 0.1769(5) 0.114(5) Uani 1 1 d .
Si20 Si 0.3438(5) 0.6783(5) 0.1398(3) 0.088(3) Uani 1 1 d .
Si21 Si 0.2809(6) 0.8949(7) 0.0988(4) 0.154(7) Uani 1 1 d .
Si22 Si 0.1781(4) 0.7362(6) 0.1350(4) 0.115(5) Uani 1 1 d .
Si23 Si 0.4498(6) 0.8616(6) 0.4281(3) 0.121(5) Uani 1 1 d .
Si24 Si 0.4384(10) 0.6269(7) 0.4308(4) 0.225(12) Uani 1 1 d .
C1 C 0.0040(14) 0.0512(16) 0.2494(11) 0.076(8) Uani 1 1 d .
H1A H -0.0065 0.0126 0.2193 0.114 Uiso 1 1 calc R
H1B H -0.0334 0.0811 0.2495 0.114 Uiso 1 1 calc R
H1C H 0.0209 0.0197 0.2825 0.114 Uiso 1 1 calc R
C2 C 0.1319(11) 0.0672(18) 0.2416(11) 0.079(9) Uani 1 1 d .
H2A H 0.1510 0.0392 0.2757 0.118 Uiso 1 1 calc R
H2B H 0.1622 0.1047 0.2345 0.118 Uiso 1 1 calc R
H2C H 0.1185 0.0252 0.2134 0.118 Uiso 1 1 calc R
C3 C 0.0644(10) 0.3233(13) 0.3039(9) 0.053(6) Uani 1 1 d .
H3A H 0.0212 0.3260 0.2804 0.080 Uiso 1 1 calc R
H3B H 0.0916 0.3474 0.2860 0.080 Uiso 1 1 calc R
H3C H 0.0689 0.3548 0.3364 0.080 Uiso 1 1 calc R
C4 C 0.0343(10) 0.1693(17) 0.3571(9) 0.061(7) Uani 1 1 d .
H4A H 0.0398 0.2024 0.3892 0.092 Uiso 1 1 calc R
H4B H 0.0449 0.1109 0.3669 0.092 Uiso 1 1 calc R
H4C H -0.0091 0.1729 0.3339 0.092 Uiso 1 1 calc R
C5 C 0.2960(10) 0.1467(15) 0.3196(12) 0.071(8) Uani 1 1 d .
H5A H 0.3263 0.1615 0.3023 0.106 Uiso 1 1 calc R
H5B H 0.2613 0.1165 0.2946 0.106 Uiso 1 1 calc R
H5C H 0.3160 0.1111 0.3504 0.106 Uiso 1 1 calc R
C6 C 0.3356(11) 0.2882(17) 0.3969(12) 0.084(9) Uani 1 1 d .
H6A H 0.3478 0.2490 0.4267 0.125 Uiso 1 1 calc R
H6B H 0.3246 0.3420 0.4088 0.125 Uiso 1 1 calc R
H6C H 0.3703 0.2961 0.3835 0.125 Uiso 1 1 calc R
C7 C 0.3265(14) 0.3705(17) 0.2728(14) 0.096(11) Uani 1 1 d .
H7A H 0.3245 0.4195 0.2504 0.143 Uiso 1 1 calc R
H7B H 0.3431 0.3229 0.2587 0.143 Uiso 1 1 calc R
H7C H 0.3536 0.3825 0.3090 0.143 Uiso 1 1 calc R
C8 C 0.2128(11) 0.4454(13) 0.2886(10) 0.057(6) Uani 1 1 d .
H8A H 0.2411 0.4689 0.3216 0.085 Uiso 1 1 calc R
H8B H 0.1722 0.4351 0.2925 0.085 Uiso 1 1 calc R
H8C H 0.2080 0.4850 0.2595 0.085 Uiso 1 1 calc R
C9 C 0.214(2) 0.395(2) 0.1468(13) 0.16(2) Uani 1 1 d .
H9A H 0.2573 0.3875 0.1478 0.247 Uiso 1 1 calc R
H9B H 0.2100 0.4481 0.1630 0.247 Uiso 1 1 calc R
H9C H 0.1866 0.3936 0.1099 0.247 Uiso 1 1 calc R
C10 C 0.2281(14) 0.209(2) 0.1674(16) 0.130(17) Uani 1 1 d .
H10A H 0.2150 0.2027 0.1288 0.195 Uiso 1 1 calc R
H10B H 0.2143 0.1603 0.1828 0.195 Uiso 1 1 calc R
H10C H 0.2735 0.2128 0.1817 0.195 Uiso 1 1 calc R
C11 C 0.0579(16) 0.4131(14) 0.1682(10) 0.082(10) Uani 1 1 d .
H11A H 0.0860 0.4573 0.1648 0.123 Uiso 1 1 calc R
H11B H 0.0587 0.4099 0.2050 0.123 Uiso 1 1 calc R
H11C H 0.0156 0.4255 0.1450 0.123 Uiso 1 1 calc R
C12 C 0.0656(17) 0.3201(16) 0.0738(10) 0.093(11) Uani 1 1 d .
H12A H 0.0206 0.3221 0.0562 0.139 Uiso 1 1 calc R
H12B H 0.0827 0.2719 0.0607 0.139 Uiso 1 1 calc R
H12C H 0.0844 0.3715 0.0661 0.139 Uiso 1 1 calc R
C13 C 0.0964(13) 0.0757(14) 0.0900(10) 0.065(8) Uani 1 1 d .
H13A H 0.0923 0.0353 0.0615 0.098 Uiso 1 1 calc R
H13B H 0.1241 0.0530 0.1235 0.098 Uiso 1 1 calc R
H13C H 0.1137 0.1280 0.0819 0.098 Uiso 1 1 calc R
C14 C -0.0113(12) -0.0070(14) 0.1107(10) 0.069(8) Uani 1 1 d .
H14A H -0.0139 -0.0465 0.0820 0.103 Uiso 1 1 calc R
H14B H -0.0526 0.0006 0.1136 0.103 Uiso 1 1 calc R
H14C H 0.0170 -0.0290 0.1441 0.103 Uiso 1 1 calc R
C15 C -0.0345(17) 0.1303(19) 0.0287(10) 0.108(13) Uani 1 1 d .
H15A H -0.0189 0.1823 0.0184 0.163 Uiso 1 1 calc R
H15B H -0.0763 0.1396 0.0301 0.163 Uiso 1 1 calc R
H15C H -0.0360 0.0868 0.0025 0.163 Uiso 1 1 calc R
C16 C -0.1315(12) 0.147(2) 0.1333(15) 0.124(16) Uani 1 1 d .
H16A H -0.1747 0.1645 0.1251 0.186 Uiso 1 1 calc R
H16B H -0.1195 0.1116 0.1652 0.186 Uiso 1 1 calc R
H16C H -0.1274 0.1144 0.1035 0.186 Uiso 1 1 calc R
C17 C -0.0917(10) 0.3021(15) 0.2004(10) 0.064(7) Uani 1 1 d .
H17A H -0.0654 0.3520 0.2068 0.096 Uiso 1 1 calc R
H17B H -0.0804 0.2679 0.2325 0.096 Uiso 1 1 calc R
H17C H -0.1353 0.3188 0.1907 0.096 Uiso 1 1 calc R
C18 C -0.1073(19) 0.306(2) 0.0836(11) 0.136(17) Uani 1 1 d .
H18A H -0.1520 0.3164 0.0743 0.204 Uiso 1 1 calc R
H18B H -0.0993 0.2766 0.0544 0.204 Uiso 1 1 calc R
H18C H -0.0850 0.3592 0.0901 0.204 Uiso 1 1 calc R
C19 C 0.1974(13) -0.0079(15) 0.3838(12) 0.082(9) Uani 1 1 d .
H19A H 0.2233 -0.0072 0.3610 0.123 Uiso 1 1 calc R
H19B H 0.1535 -0.0073 0.3617 0.123 Uiso 1 1 calc R
H19C H 0.2062 -0.0585 0.4056 0.123 Uiso 1 1 calc R
C20 C 0.1706(15) 0.073(2) 0.4751(12) 0.097(11) Uani 1 1 d .
H20A H 0.1260 0.0763 0.4557 0.146 Uiso 1 1 calc R
H20B H 0.1823 0.1181 0.5015 0.146 Uiso 1 1 calc R
H20C H 0.1805 0.0191 0.4929 0.146 Uiso 1 1 calc R
C21 C 0.2995(13) 0.081(2) 0.4669(14) 0.109(12) Uani 1 1 d .
H21A H 0.3082 0.0301 0.4885 0.163 Uiso 1 1 calc R
H21B H 0.3109 0.1299 0.4901 0.163 Uiso 1 1 calc R
H21C H 0.3239 0.0805 0.4428 0.163 Uiso 1 1 calc R
C22 C 0.2005(13) 0.4237(15) 0.4217(10) 0.074(8) Uani 1 1 d .
H22A H 0.1681 0.4332 0.3874 0.111 Uiso 1 1 calc R
H22B H 0.2414 0.4306 0.4177 0.111 Uiso 1 1 calc R
H22C H 0.1958 0.4640 0.4476 0.111 Uiso 1 1 calc R
C23 C 0.1225(13) 0.3111(18) 0.4647(10) 0.079(9) Uani 1 1 d .
H23A H 0.1253 0.3541 0.4915 0.118 Uiso 1 1 calc R
H23B H 0.1191 0.2560 0.4795 0.118 Uiso 1 1 calc R
H23C H 0.0858 0.3214 0.4336 0.118 Uiso 1 1 calc R
C24 C 0.2610(15) 0.297(2) 0.5073(11) 0.110(12) Uani 1 1 d .
H24A H 0.2608 0.3396 0.5336 0.166 Uiso 1 1 calc R
H24B H 0.2998 0.3009 0.4993 0.166 Uiso 1 1 calc R
H24C H 0.2577 0.2415 0.5216 0.166 Uiso 1 1 calc R
C25 C 0.3928(10) 0.8936(14) 0.2477(9) 0.055(6) Uani 1 1 d .
H25A H 0.3844 0.9357 0.2196 0.083 Uiso 1 1 calc R
H25B H 0.4232 0.8533 0.2436 0.083 Uiso 1 1 calc R
H25C H 0.4093 0.9209 0.2823 0.083 Uiso 1 1 calc R
C26 C 0.2631(13) 0.9158(17) 0.2532(16) 0.109(13) Uani 1 1 d .
H26A H 0.2802 0.9397 0.2888 0.163 Uiso 1 1 calc R
H26B H 0.2236 0.8882 0.2493 0.163 Uiso 1 1 calc R
H26C H 0.2564 0.9605 0.2268 0.163 Uiso 1 1 calc R
C27 C 0.3216(10) 0.6301(13) 0.2873(9) 0.053(6) Uani 1 1 d .
H27A H 0.3247 0.5926 0.3170 0.079 Uiso 1 1 calc R
H27B H 0.3526 0.6143 0.2710 0.079 Uiso 1 1 calc R
H27C H 0.2800 0.6258 0.2609 0.079 Uiso 1 1 calc R
C28 C 0.2771(18) 0.767(2) 0.3447(17) 0.143(18) Uani 1 1 d .
H28A H 0.2354 0.7537 0.3205 0.215 Uiso 1 1 calc R
H28B H 0.2798 0.8263 0.3533 0.215 Uiso 1 1 calc R
H28C H 0.2855 0.7338 0.3772 0.215 Uiso 1 1 calc R
C29 C 0.5844(17) 0.677(2) 0.392(2) 0.24(4) Uani 1 1 d .
H29A H 0.6209 0.7134 0.4002 0.367 Uiso 1 1 calc R
H29B H 0.5936 0.6227 0.3802 0.367 Uiso 1 1 calc R
H29C H 0.5734 0.6700 0.4246 0.367 Uiso 1 1 calc R
C30 C 0.5489(12) 0.8318(16) 0.3275(17) 0.131(17) Uani 1 1 d .
H30A H 0.5562 0.8669 0.3590 0.196 Uiso 1 1 calc R
H30B H 0.5189 0.8592 0.2969 0.196 Uiso 1 1 calc R
H30C H 0.5881 0.8235 0.3207 0.196 Uiso 1 1 calc R
C31 C 0.4786(14) 0.5326(15) 0.2731(19) 0.140(19) Uani 1 1 d .
H31A H 0.4865 0.4957 0.2468 0.209 Uiso 1 1 calc R
H31B H 0.4341 0.5324 0.2683 0.209 Uiso 1 1 calc R
H31C H 0.5019 0.5127 0.3088 0.209 Uiso 1 1 calc R
C32 C 0.5879(15) 0.634(2) 0.264(3) 0.22(3) Uani 1 1 d .
H32A H 0.6144 0.6128 0.2989 0.334 Uiso 1 1 calc R
H32B H 0.6026 0.6886 0.2578 0.334 Uiso 1 1 calc R
H32C H 0.5894 0.5947 0.2366 0.334 Uiso 1 1 calc R
C33 C 0.479(2) 0.606(3) 0.137(2) 0.211(11) Uani 1 1 d U
H33A H 0.4622 0.6193 0.0994 0.316 Uiso 1 1 calc R
H33B H 0.4643 0.5504 0.1434 0.316 Uiso 1 1 calc R
H33C H 0.5245 0.6056 0.1487 0.316 Uiso 1 1 calc R
C34 C 0.4882(19) 0.788(2) 0.1655(16) 0.138(17) Uani 1 1 d .
H34A H 0.5331 0.7860 0.1839 0.207 Uiso 1 1 calc R
H34B H 0.4703 0.8347 0.1792 0.207 Uiso 1 1 calc R
H34C H 0.4801 0.7957 0.1274 0.207 Uiso 1 1 calc R
C35 C 0.325(3) 0.676(3) 0.0654(12) 0.21(3) Uani 1 1 d .
H35A H 0.3632 0.6644 0.0572 0.313 Uiso 1 1 calc R
H35B H 0.3085 0.7304 0.0505 0.313 Uiso 1 1 calc R
H35C H 0.2945 0.6324 0.0500 0.313 Uiso 1 1 calc R
C36 C 0.3205(16) 0.5701(16) 0.1547(12) 0.096(11) Uani 1 1 d .
H36A H 0.2769 0.5601 0.1338 0.144 Uiso 1 1 calc R
H36B H 0.3259 0.5657 0.1925 0.144 Uiso 1 1 calc R
H36C H 0.3466 0.5284 0.1454 0.144 Uiso 1 1 calc R
C37 C 0.3581(19) 0.917(2) 0.0930(12) 0.15(2) Uani 1 1 d .
H37A H 0.3713 0.8692 0.0765 0.226 Uiso 1 1 calc R
H37B H 0.3883 0.9266 0.1283 0.226 Uiso 1 1 calc R
H37C H 0.3554 0.9668 0.0711 0.226 Uiso 1 1 calc R
C38 C 0.226(3) 0.872(3) 0.0307(17) 0.31(5) Uani 1 1 d .
H38A H 0.2366 0.9067 0.0048 0.468 Uiso 1 1 calc R
H38B H 0.1835 0.8832 0.0292 0.468 Uiso 1 1 calc R
H38C H 0.2299 0.8126 0.0223 0.468 Uiso 1 1 calc R
C39 C 0.2553(17) 0.996(2) 0.124(2) 0.20(3) Uani 1 1 d .
H39A H 0.2127 0.9897 0.1239 0.301 Uiso 1 1 calc R
H39B H 0.2571 1.0421 0.1001 0.301 Uiso 1 1 calc R
H39C H 0.2831 1.0078 0.1597 0.301 Uiso 1 1 calc R
C40 C 0.153(2) 0.679(3) 0.0708(15) 0.20(3) Uani 1 1 d .
H40A H 0.1100 0.6588 0.0634 0.300 Uiso 1 1 calc R
H40B H 0.1802 0.6311 0.0729 0.300 Uiso 1 1 calc R
H40C H 0.1542 0.7163 0.0423 0.300 Uiso 1 1 calc R
C41 C 0.1666(10) 0.6637(17) 0.1862(12) 0.091(11) Uani 1 1 d .
H41A H 0.1804 0.6912 0.2209 0.137 Uiso 1 1 calc R
H41B H 0.1909 0.6128 0.1878 0.137 Uiso 1 1 calc R
H41C H 0.1226 0.6494 0.1765 0.137 Uiso 1 1 calc R
C42 C 0.1257(14) 0.829(2) 0.130(2) 0.20(3) Uani 1 1 d .
H42A H 0.1281 0.8652 0.1011 0.301 Uiso 1 1 calc R
H42B H 0.1388 0.8594 0.1632 0.301 Uiso 1 1 calc R
H42C H 0.0829 0.8092 0.1219 0.301 Uiso 1 1 calc R
C43 C 0.4206(13) 0.9550(17) 0.3914(11) 0.083(9) Uani 1 1 d .
H43A H 0.4264 1.0022 0.4159 0.124 Uiso 1 1 calc R
H43B H 0.3762 0.9482 0.3717 0.124 Uiso 1 1 calc R
H43C H 0.4430 0.9657 0.3666 0.124 Uiso 1 1 calc R
C44 C 0.531(3) 0.878(3) 0.468(2) 0.27(4) Uani 1 1 d .
H44A H 0.5554 0.8874 0.4443 0.409 Uiso 1 1 calc R
H44B H 0.5468 0.8287 0.4898 0.409 Uiso 1 1 calc R
H44C H 0.5344 0.9269 0.4907 0.409 Uiso 1 1 calc R
C45 C 0.406(4) 0.851(4) 0.475(2) 0.40(7) Uani 1 1 d .
H45A H 0.4149 0.8983 0.4994 0.607 Uiso 1 1 calc R
H45B H 0.4175 0.7988 0.4949 0.607 Uiso 1 1 calc R
H45C H 0.3610 0.8498 0.4549 0.607 Uiso 1 1 calc R
C46 C 0.451(2) 0.525(2) 0.4003(16) 0.20(3) Uani 1 1 d .
H46A H 0.4528 0.4790 0.4252 0.296 Uiso 1 1 calc R
H46B H 0.4896 0.5271 0.3924 0.296 Uiso 1 1 calc R
H46C H 0.4161 0.5149 0.3675 0.296 Uiso 1 1 calc R
C47 C 0.504(5) 0.642(3) 0.4948(19) 0.46(8) Uani 1 1 d .
H47A H 0.5016 0.5993 0.5203 0.686 Uiso 1 1 calc R
H47B H 0.5010 0.6975 0.5091 0.686 Uiso 1 1 calc R
H47C H 0.5437 0.6368 0.4883 0.686 Uiso 1 1 calc R
C48 C 0.367(4) 0.613(3) 0.4466(17) 0.32(5) Uani 1 1 d .
H48A H 0.3701 0.5635 0.4686 0.473 Uiso 1 1 calc R
H48B H 0.3315 0.6070 0.4137 0.473 Uiso 1 1 calc R
H48C H 0.3599 0.6625 0.4659 0.473 Uiso 1 1 calc R

loop_
_atom_site_aniso_label
_atom_site_aniso_U_11
_atom_site_aniso_U_22
_atom_site_aniso_U_33
_atom_site_aniso_U_23
_atom_site_aniso_U_13
_atom_site_aniso_U_12
Si1 0.054(4) 0.027(3) 0.032(3) -0.005(2) 0.013(3) 0.002(3)
Si2 0.031(3) 0.027(3) 0.036(3) 0.001(2) 0.011(2) -0.002(2)
Si3 0.024(3) 0.039(3) 0.031(3) -0.002(2) 0.008(2) 0.004(2)
Si4 0.031(3) 0.037(3) 0.038(3) -0.001(3) 0.003(2) 0.009(2)
Si5 0.026(3) 0.037(3) 0.082(5) -0.012(3) 0.017(3) -0.001(3)
Si6 0.057(4) 0.033(3) 0.082(5) -0.020(3) 0.045(4) -0.020(3)
Si7 0.123(7) 0.060(4) 0.083(5) -0.042(4) 0.081(5) -0.063(5)
Si8 0.126(7) 0.027(3) 0.042(4) -0.005(3) 0.051(4) -0.013(4)
Si9 0.087(5) 0.037(3) 0.040(4) -0.017(3) 0.019(4) 0.000(3)
Si10 0.061(5) 0.063(5) 0.064(5) -0.030(4) -0.018(4) 0.026(4)
Si11 0.043(4) 0.053(4) 0.075(5) 0.022(4) 0.014(3) 0.014(3)
Si12 0.076(5) 0.060(4) 0.031(3) -0.010(3) 0.001(3) 0.010(4)
Si13 0.074(5) 0.046(4) 0.045(4) 0.024(3) -0.024(3) -0.035(4)
Si14 0.027(3) 0.024(3) 0.063(4) 0.000(3) 0.002(3) 0.003(2)
Si15 0.052(4) 0.040(3) 0.051(4) -0.008(3) 0.033(3) -0.019(3)
Si16 0.126(7) 0.043(4) 0.037(4) 0.015(3) -0.024(4) -0.033(4)
Si17 0.032(4) 0.035(4) 0.204(11) 0.026(5) -0.042(5) -0.001(3)
Si18 0.057(5) 0.029(4) 0.287(15) 0.008(6) 0.098(7) 0.008(3)
Si19 0.155(9) 0.057(5) 0.205(12) -0.063(6) 0.162(9) -0.045(5)
Si20 0.165(9) 0.066(5) 0.060(5) -0.038(4) 0.072(6) -0.072(6)
Si21 0.153(10) 0.120(8) 0.096(7) 0.084(7) -0.084(7) -0.100(8)
Si22 0.072(5) 0.079(6) 0.123(8) 0.059(6) -0.062(5) -0.048(5)
Si23 0.233(13) 0.084(6) 0.029(4) -0.013(4) 0.022(6) -0.082(8)
Si24 0.42(3) 0.089(8) 0.057(6) 0.050(6) -0.072(10) -0.117(12)
C1 0.11(2) 0.060(16) 0.074(18) -0.013(14) 0.047(17) -0.046(16)
C2 0.053(16) 0.10(2) 0.069(18) -0.031(16) 0.006(14) 0.032(15)
C3 0.046(13) 0.048(13) 0.044(13) -0.010(11) -0.013(11) 0.020(11)
C4 0.043(13) 0.09(2) 0.054(15) -0.010(14) 0.026(12) 0.003(13)
C5 0.034(13) 0.052(15) 0.13(2) -0.008(15) 0.027(15) 0.006(11)
C6 0.038(14) 0.070(18) 0.12(3) -0.012(18) 0.002(15) -0.005(13)
C7 0.10(2) 0.065(19) 0.16(3) -0.03(2) 0.09(2) -0.034(17)
C8 0.071(17) 0.031(12) 0.073(17) -0.006(11) 0.031(14) -0.013(11)
C9 0.28(6) 0.16(4) 0.07(2) -0.04(2) 0.09(3) -0.17(4)
C10 0.09(2) 0.13(3) 0.21(4) -0.12(3) 0.11(3) -0.07(2)
C11 0.17(3) 0.028(13) 0.064(18) -0.007(12) 0.056(19) -0.001(16)
C12 0.20(4) 0.048(16) 0.056(17) -0.013(13) 0.07(2) 0.007(19)
C13 0.12(2) 0.036(13) 0.064(17) -0.025(12) 0.056(16) -0.014(13)
C14 0.075(18) 0.050(15) 0.080(19) -0.036(14) 0.022(15) -0.018(13)
C15 0.18(4) 0.08(2) 0.040(16) -0.022(15) -0.003(19) 0.01(2)
C16 0.038(16) 0.12(3) 0.19(4) -0.09(3) -0.006(19) 0.005(17)
C17 0.041(13) 0.059(15) 0.077(18) -0.024(14) 0.001(12) 0.011(12)
C18 0.18(4) 0.12(3) 0.06(2) -0.017(19) -0.03(2) 0.09(3)
C19 0.09(2) 0.042(15) 0.12(3) 0.024(16) 0.047(19) 0.017(14)
C20 0.12(3) 0.10(2) 0.08(2) 0.043(19) 0.04(2) 0.03(2)
C21 0.07(2) 0.09(2) 0.14(3) 0.06(2) 0.01(2) 0.035(18)
C22 0.10(2) 0.059(17) 0.062(17) -0.026(14) 0.019(16) -0.004(15)
C23 0.12(2) 0.09(2) 0.041(15) -0.002(14) 0.035(16) 0.027(18)
C24 0.11(3) 0.12(3) 0.053(18) -0.011(19) -0.027(18) 0.00(2)
C25 0.058(15) 0.045(13) 0.054(15) 0.008(11) 0.008(12) -0.008(11)
C26 0.060(18) 0.047(16) 0.21(4) -0.01(2) 0.03(2) 0.018(14)
C27 0.041(13) 0.046(13) 0.059(15) -0.006(11) 0.001(11) -0.016(10)
C28 0.18(4) 0.10(3) 0.24(5) -0.04(3) 0.19(4) -0.03(3)
C29 0.10(3) 0.06(2) 0.40(8) 0.04(3) -0.15(4) 0.00(2)
C30 0.032(14) 0.038(15) 0.29(5) 0.01(2) 0.00(2) -0.017(12)
C31 0.09(2) 0.029(14) 0.35(6) 0.00(2) 0.13(3) 0.009(14)
C32 0.08(2) 0.05(2) 0.59(11) 0.06(4) 0.20(5) 0.030(18)
C33 0.210(12) 0.212(12) 0.311(12) -0.104(2) 0.222(4) 0.000(2)
C34 0.20(4) 0.09(3) 0.19(4) -0.05(3) 0.15(4) -0.09(3)
C35 0.43(8) 0.17(4) 0.06(2) -0.06(2) 0.12(4) -0.19(5)
C36 0.15(3) 0.056(17) 0.11(2) -0.046(17) 0.08(2) -0.056(19)
C37 0.22(4) 0.13(3) 0.06(2) 0.03(2) -0.01(2) -0.13(3)
C38 0.35(7) 0.27(6) 0.14(4) 0.16(4) -0.17(4) -0.24(6)
C39 0.11(3) 0.08(2) 0.31(6) 0.13(3) -0.08(3) -0.03(2)
C40 0.21(5) 0.19(4) 0.11(3) 0.04(3) -0.09(3) -0.14(4)
C41 0.020(12) 0.079(19) 0.14(3) 0.039(19) -0.022(14) -0.019(12)
C42 0.05(2) 0.12(3) 0.32(6) 0.10(4) -0.09(3) -0.02(2)
C43 0.08(2) 0.08(2) 0.09(2) -0.061(18) 0.031(17) -0.016(16)
C44 0.30(7) 0.10(3) 0.21(5) -0.05(3) -0.20(5) 0.02(4)
C45 0.89(19) 0.28(8) 0.21(6) -0.19(6) 0.40(10) -0.37(10)
C46 0.24(5) 0.07(2) 0.15(4) 0.07(2) -0.11(4) -0.06(3)
C47 0.79(17) 0.18(5) 0.11(4) 0.10(4) -0.25(7) -0.23(8)
C48 0.77(16) 0.11(4) 0.11(4) -0.01(3) 0.20(7) -0.18(6)

loop_
_atom_type_symbol
_atom_type_description
_atom_type_scat_dispersion_real
_atom_type_scat_dispersion_imag
_atom_type_scat_source
C C 0.0033 0.0016 'International Tables Vol C Tables 4.2.6.8 and 6.1.1.4'
H H 0.0000 0.0000 'International Tables Vol C Tables 4.2.6.8 and 6.1.1.4'
Si Si 0.0817 0.0704 'International Tables Vol C Tables 4.2.6.8 and 6.1.1.4'

loop_
_geom_angle_atom_site_label_1
_geom_angle_atom_site_label_2
_geom_angle_atom_site_label_3
_geom_angle
Si2 Si1 Si10 111.7(3)
Si2 Si1 Si8 115.5(3)
Si10 Si1 Si8 110.2(4)
Si2 Si1 Si9 106.4(3)
Si10 Si1 Si9 105.0(3)
Si8 Si1 Si9 107.1(3)
C2 Si2 C1 106.9(14)
C2 Si2 Si1 107.0(10)
C1 Si2 Si1 108.4(10)
C2 Si2 Si3 112.2(8)
C1 Si2 Si3 104.6(9)
Si1 Si2 Si3 117.3(3)
C3 Si3 C4 107.6(11)
C3 Si3 Si4 106.7(7)
C4 Si3 Si4 108.6(8)
C3 Si3 Si2 110.8(7)
C4 Si3 Si2 104.5(8)
Si4 Si3 Si2 118.2(3)
Si3 Si4 Si5 115.5(3)
Si3 Si4 Si11 111.5(3)
Si5 Si4 Si11 109.5(3)
Si3 Si4 Si12 106.4(3)
Si5 Si4 Si12 108.2(3)
Si11 Si4 Si12 105.2(3)
C5 Si5 C6 104.7(12)
C5 Si5 Si6 108.4(10)
C6 Si5 Si6 104.8(10)
C5 Si5 Si4 110.6(8)
C6 Si5 Si4 107.3(10)
Si6 Si5 Si4 119.8(3)
C8 Si6 C7 105.6(11)
C8 Si6 Si7 109.4(9)
C7 Si6 Si7 102.7(11)
C8 Si6 Si5 113.9(8)
C7 Si6 Si5 102.1(11)
Si7 Si6 Si5 121.1(3)
C10 Si7 C9 106.3(18)
C10 Si7 Si6 110.0(13)
C9 Si7 Si6 102.3(10)
C10 Si7 Si8 113.5(10)
C9 Si7 Si8 101.0(16)
Si6 Si7 Si8 121.6(4)
C11 Si8 C12 103.9(12)
C11 Si8 Si7 106.8(11)
C12 Si8 Si7 105.2(11)
C11 Si8 Si1 112.0(10)
C12 Si8 Si1 106.8(10)
Si7 Si8 Si1 120.6(4)
C13 Si9 C15 107.6(15)
C13 Si9 C14 106.5(11)
C15 Si9 C14 107.0(14)
C13 Si9 Si1 111.8(8)
C15 Si9 Si1 111.7(9)
C14 Si9 Si1 111.9(8)
C16 Si10 C17 108.2(15)
C16 Si10 C18 107.3(18)
C17 Si10 C18 107.5(13)
C16 Si10 Si1 109.6(9)
C17 Si10 Si1 113.5(8)
C18 Si10 Si1 110.5(14)
C19 Si11 C21 106.8(15)
C19 Si11 C20 106.9(14)
C21 Si11 C20 107.4(15)
C19 Si11 Si4 113.3(9)
C21 Si11 Si4 111.0(10)
C20 Si11 Si4 111.1(10)
C23 Si12 C22 107.7(13)
C23 Si12 C24 106.3(15)
C22 Si12 C24 107.3(14)
C23 Si12 Si4 111.2(9)
C22 Si12 Si4 112.6(8)
C24 Si12 Si4 111.4(11)
Si20 Si13 Si14 114.5(4)
Si20 Si13 Si22 110.5(4)
Si14 Si13 Si22 111.7(5)
Si20 Si13 Si21 106.8(6)
Si14 Si13 Si21 106.2(4)
Si22 Si13 Si21 106.6(4)
C26 Si14 C25 108.2(12)
C26 Si14 Si13 110.6(12)
C25 Si14 Si13 105.8(8)
C26 Si14 Si15 105.6(12)
C25 Si14 Si15 110.7(7)
Si13 Si14 Si15 115.6(3)
C27 Si15 C28 108.0(13)
C27 Si15 Si16 105.8(8)
C28 Si15 Si16 110.1(15)
C27 Si15 Si14 112.6(8)
C28 Si15 Si14 105.1(14)
Si16 Si15 Si14 115.1(3)
Si15 Si16 Si24 105.6(5)
Si15 Si16 Si23 110.3(5)
Si24 Si16 Si23 105.9(5)
Si15 Si16 Si17 115.2(4)
Si24 Si16 Si17 108.8(8)
Si23 Si16 Si17 110.6(5)
C29 Si17 C30 103.7(15)
C29 Si17 Si18 104.2(18)
C30 Si17 Si18 108.5(15)
C29 Si17 Si16 107(2)
C30 Si17 Si16 112.1(12)
Si18 Si17 Si16 120.0(4)
C31 Si18 C32 106.0(12)
C31 Si18 Si17 112.6(15)
C32 Si18 Si17 101.3(19)
C31 Si18 Si19 109.3(15)
C32 Si18 Si19 101.6(19)
Si17 Si18 Si19 123.5(4)
C34 Si19 C33 104.8(18)
C34 Si19 Si20 116.3(16)
C33 Si19 Si20 102.3(17)
C34 Si19 Si18 108.4(15)
C33 Si19 Si18 101(2)
Si20 Si19 Si18 121.1(4)
C36 Si20 C35 102.9(15)
C36 Si20 Si13 112.6(10)
C35 Si20 Si13 106.3(19)
C36 Si20 Si19 107.3(12)
C35 Si20 Si19 106.4(18)
Si13 Si20 Si19 119.8(4)
C37 Si21 C38 108(2)
C37 Si21 C39 106.0(17)
C38 Si21 C39 109(3)
C37 Si21 Si13 113.4(12)
C38 Si21 Si13 110.1(12)
C39 Si21 Si13 110.6(15)
C40 Si22 C42 109(2)
C40 Si22 C41 106.8(16)
C42 Si22 C41 108(2)
C40 Si22 Si13 111.4(17)
C42 Si22 Si13 109.4(11)
C41 Si22 Si13 112.6(7)
C43 Si23 C44 108.7(18)
C43 Si23 C45 105(3)
C44 Si23 C45 107(3)
C43 Si23 Si16 113.3(9)
C44 Si23 Si16 112.4(18)
C45 Si23 Si16 109.7(16)
C48 Si24 C47 108(4)
C48 Si24 C46 106(2)
C47 Si24 C46 108(3)
C48 Si24 Si16 114(2)
C47 Si24 Si16 109.3(17)
C46 Si24 Si16 111.8(15)

loop_
_geom_bond_atom_site_label_1
_geom_bond_atom_site_label_2
_geom_bond_distance
Si1 Si2 2.349(8)
Si1 Si10 2.359(9)
Si1 Si8 2.365(9)
Si1 Si9 2.369(8)
Si2 C2 1.86(2)
Si2 C1 1.89(2)
Si2 Si3 2.372(8)
Si3 C3 1.88(2)
Si3 C4 1.89(2)
Si3 Si4 2.355(7)
Si4 Si5 2.362(9)
Si4 Si11 2.362(9)
Si4 Si12 2.365(9)
Si5 C5 1.89(2)
Si5 C6 1.90(2)
Si5 Si6 2.359(10)
Si6 C8 1.88(2)
Si6 C7 1.90(3)
Si6 Si7 2.358(11)
Si7 C10 1.89(3)
Si7 C9 1.89(3)
Si7 Si8 2.360(13)
Si8 C11 1.89(2)
Si8 C12 1.91(2)
Si9 C13 1.87(3)
Si9 C15 1.88(3)
Si9 C14 1.88(2)
Si10 C16 1.86(3)
Si10 C17 1.87(2)
Si10 C18 1.88(3)
Si11 C19 1.86(3)
Si11 C21 1.88(3)
Si11 C20 1.88(3)
Si12 C23 1.86(3)
Si12 C22 1.88(3)
Si12 C24 1.88(3)
Si13 Si20 2.332(13)
Si13 Si14 2.343(9)
Si13 Si22 2.363(11)
Si13 Si21 2.371(10)
Si14 C26 1.87(3)
Si14 C25 1.87(2)
Si14 Si15 2.353(9)
Si15 C27 1.87(2)
Si15 C28 1.88(3)
Si15 Si16 2.331(10)
Si16 Si24 2.357(11)
Si16 Si23 2.365(12)
Si16 Si17 2.366(16)
Si17 C29 1.89(3)
Si17 C30 1.90(3)
Si17 Si18 2.349(17)
Si18 C31 1.90(3)
Si18 C32 1.92(3)
Si18 Si19 2.354(19)
Si19 C34 1.88(3)
Si19 C33 1.91(3)
Si19 Si20 2.341(16)
Si20 C36 1.89(3)
Si20 C35 1.89(3)
Si21 C37 1.86(4)
Si21 C38 1.87(4)
Si21 C39 1.91(5)
Si22 C40 1.86(4)
Si22 C42 1.88(4)
Si22 C41 1.88(3)
Si23 C43 1.79(3)
Si23 C44 1.83(5)
Si23 C45 1.86(5)
Si24 C48 1.84(7)
Si24 C47 1.88(5)
Si24 C46 1.89(5)

loop_
_geom_torsion_atom_site_label_1
_geom_torsion_atom_site_label_2
_geom_torsion_atom_site_label_3
_geom_torsion_atom_site_label_4
_geom_torsion
Si10 Si1 Si2 C2 160.5(10)
Si8 Si1 Si2 C2 -72.4(10)
Si9 Si1 Si2 C2 46.4(10)
Si10 Si1 Si2 C1 45.6(10)
Si8 Si1 Si2 C1 172.7(10)
Si9 Si1 Si2 C1 -68.5(10)
Si10 Si1 Si2 Si3 -72.4(4)
Si8 Si1 Si2 Si3 54.7(4)
Si9 Si1 Si2 Si3 173.5(3)
C2 Si2 Si3 C3 127.2(14)
C1 Si2 Si3 C3 -117.3(13)
Si1 Si2 Si3 C3 2.7(9)
C2 Si2 Si3 C4 -117.1(14)
C1 Si2 Si3 C4 -1.6(13)
Si1 Si2 Si3 C4 118.4(8)
C2 Si2 Si3 Si4 3.8(12)
C1 Si2 Si3 Si4 119.3(11)
Si1 Si2 Si3 Si4 -120.7(4)
C3 Si3 Si4 Si5 -72.5(9)
C4 Si3 Si4 Si5 171.8(9)
Si2 Si3 Si4 Si5 53.1(4)
C3 Si3 Si4 Si11 161.8(8)
C4 Si3 Si4 Si11 46.1(9)
Si2 Si3 Si4 Si11 -72.7(4)
C3 Si3 Si4 Si12 47.6(9)
C4 Si3 Si4 Si12 -68.1(9)
Si2 Si3 Si4 Si12 173.1(3)
Si3 Si4 Si5 C5 -90.9(10)
Si11 Si4 Si5 C5 35.8(10)
Si12 Si4 Si5 C5 150.0(10)
Si3 Si4 Si5 C6 155.4(9)
Si11 Si4 Si5 C6 -77.8(10)
Si12 Si4 Si5 C6 36.3(10)
Si3 Si4 Si5 Si6 36.3(5)
Si11 Si4 Si5 Si6 163.0(4)
Si12 Si4 Si5 Si6 -82.8(4)
C5 Si5 Si6 C8 178.2(11)
C6 Si5 Si6 C8 -70.4(13)
Si4 Si5 Si6 C8 50.0(9)
C5 Si5 Si6 C7 -68.6(12)
C6 Si5 Si6 C7 42.9(13)
Si4 Si5 Si6 C7 163.2(9)
C5 Si5 Si6 Si7 44.5(9)
C6 Si5 Si6 Si7 155.9(10)
Si4 Si5 Si6 Si7 -83.8(5)
C8 Si6 Si7 C10 176.6(12)
C7 Si6 Si7 C10 64.9(14)
Si5 Si6 Si7 C10 -47.8(11)
C8 Si6 Si7 C9 64.0(19)
C7 Si6 Si7 C9 -47.8(19)
Si5 Si6 Si7 C9 -160.5(17)
C8 Si6 Si7 Si8 -47.3(9)
C7 Si6 Si7 Si8 -159.1(10)
Si5 Si6 Si7 Si8 88.2(5)
C10 Si7 Si8 C11 -178.4(16)
C9 Si7 Si8 C11 -65.0(14)
Si6 Si7 Si8 C11 46.9(10)
C10 Si7 Si8 C12 -68.3(16)
C9 Si7 Si8 C12 45.0(14)
Si6 Si7 Si8 C12 157.0(9)
C10 Si7 Si8 Si1 52.3(15)
C9 Si7 Si8 Si1 165.6(12)
Si6 Si7 Si8 Si1 -82.4(5)
Si2 Si1 Si8 C11 -93.3(11)
Si10 Si1 Si8 C11 34.5(11)
Si9 Si1 Si8 C11 148.3(10)
Si2 Si1 Si8 C12 153.5(10)
Si10 Si1 Si8 C12 -78.6(11)
Si9 Si1 Si8 C12 35.1(11)
Si2 Si1 Si8 Si7 33.7(5)
Si10 Si1 Si8 Si7 161.6(4)
Si9 Si1 Si8 Si7 -84.6(4)
Si2 Si1 Si9 C13 -77.0(9)
Si10 Si1 Si9 C13 164.3(9)
Si8 Si1 Si9 C13 47.1(10)
Si2 Si1 Si9 C15 162.3(13)
Si10 Si1 Si9 C15 43.7(14)
Si8 Si1 Si9 C15 -73.5(14)
Si2 Si1 Si9 C14 42.3(10)
Si10 Si1 Si9 C14 -76.3(10)
Si8 Si1 Si9 C14 166.4(10)
Si2 Si1 Si10 C16 -69.0(14)
Si8 Si1 Si10 C16 161.1(14)
Si9 Si1 Si10 C16 46.0(14)
Si2 Si1 Si10 C17 52.2(11)
Si8 Si1 Si10 C17 -77.8(11)
Si9 Si1 Si10 C17 167.1(10)
Si2 Si1 Si10 C18 173.0(12)
Si8 Si1 Si10 C18 43.1(12)
Si9 Si1 Si10 C18 -72.0(12)
Si3 Si4 Si11 C19 51.8(11)
Si5 Si4 Si11 C19 -77.2(10)
Si12 Si4 Si11 C19 166.7(10)
Si3 Si4 Si11 C21 172.0(13)
Si5 Si4 Si11 C21 43.0(14)
Si12 Si4 Si11 C21 -73.0(14)
Si3 Si4 Si11 C20 -68.6(13)
Si5 Si4 Si11 C20 162.4(12)
Si12 Si4 Si11 C20 46.3(13)
Si3 Si4 Si12 C23 40.6(10)
Si5 Si4 Si12 C23 165.3(9)
Si11 Si4 Si12 C23 -77.8(10)
Si3 Si4 Si12 C22 -80.4(11)
Si5 Si4 Si12 C22 44.3(11)
Si11 Si4 Si12 C22 161.2(10)
Si3 Si4 Si12 C24 159.0(13)
Si5 Si4 Si12 C24 -76.3(13)
Si11 Si4 Si12 C24 40.6(13)
Si20 Si13 Si14 C26 -176.4(11)
Si22 Si13 Si14 C26 -49.9(12)
Si21 Si13 Si14 C26 65.9(12)
Si20 Si13 Si14 C25 66.5(8)
Si22 Si13 Si14 C25 -166.9(8)
Si21 Si13 Si14 C25 -51.1(9)
Si20 Si13 Si14 Si15 -56.4(5)
Si22 Si13 Si14 Si15 70.1(5)
Si21 Si13 Si14 Si15 -174.1(5)
C26 Si14 Si15 C27 126.6(13)
C25 Si14 Si15 C27 -116.5(12)
Si13 Si14 Si15 C27 3.9(9)
C26 Si14 Si15 C28 9.2(17)
C25 Si14 Si15 C28 126.2(15)
Si13 Si14 Si15 C28 -113.5(13)
C26 Si14 Si15 Si16 -112.0(11)
C25 Si14 Si15 Si16 4.9(9)
Si13 Si14 Si15 Si16 125.3(4)
C27 Si15 Si16 Si24 -48.7(11)
C28 Si15 Si16 Si24 67.8(13)
Si14 Si15 Si16 Si24 -173.7(6)
C27 Si15 Si16 Si23 -162.6(9)
C28 Si15 Si16 Si23 -46.1(12)
Si14 Si15 Si16 Si23 72.4(5)
C27 Si15 Si16 Si17 71.3(9)
C28 Si15 Si16 Si17 -172.2(12)
Si14 Si15 Si16 Si17 -53.7(5)
Si15 Si16 Si17 C29 -152.7(12)
Si24 Si16 Si17 C29 -34.4(13)
Si23 Si16 Si17 C29 81.5(13)
Si15 Si16 Si17 C30 94.3(13)
Si24 Si16 Si17 C30 -147.4(13)
Si23 Si16 Si17 C30 -31.5(14)
Si15 Si16 Si17 Si18 -34.6(6)
Si24 Si16 Si17 Si18 83.7(6)
Si23 Si16 Si17 Si18 -160.4(5)
C29 Si17 Si18 C31 65(2)
C30 Si17 Si18 C31 175.3(14)
Si16 Si17 Si18 C31 -54.2(12)
C29 Si17 Si18 C32 -48(2)
C30 Si17 Si18 C32 62.5(16)
Si16 Si17 Si18 C32 -167.0(13)
C29 Si17 Si18 Si19 -159.8(17)
C30 Si17 Si18 Si19 -49.8(10)
Si16 Si17 Si18 Si19 80.7(6)
C31 Si18 Si19 C34 -169.9(15)
C32 Si18 Si19 C34 -58.2(17)
Si17 Si18 Si19 C34 53.9(13)
C31 Si18 Si19 C33 -60.1(18)
C32 Si18 Si19 C33 51.6(19)
Si17 Si18 Si19 C33 163.7(15)
C31 Si18 Si19 Si20 51.8(10)
C32 Si18 Si19 Si20 163.6(12)
Si17 Si18 Si19 Si20 -84.3(6)
Si14 Si13 Si20 C36 91.0(12)
Si22 Si13 Si20 C36 -36.1(12)
Si21 Si13 Si20 C36 -151.7(12)
Si14 Si13 Si20 C35 -157.0(13)
Si22 Si13 Si20 C35 75.8(13)
Si21 Si13 Si20 C35 -39.8(13)
Si14 Si13 Si20 Si19 -36.6(6)
Si22 Si13 Si20 Si19 -163.7(5)
Si21 Si13 Si20 Si19 80.7(6)
C34 Si19 Si20 C36 177.6(15)
C33 Si19 Si20 C36 64(2)
Si18 Si19 Si20 C36 -47.3(10)
C34 Si19 Si20 C35 68.0(19)
C33 Si19 Si20 C35 -46(2)
Si18 Si19 Si20 C35 -156.9(15)
C34 Si19 Si20 Si13 -52.4(13)
C33 Si19 Si20 Si13 -166.0(18)
Si18 Si19 Si20 Si13 82.7(6)
Si20 Si13 Si21 C37 -42.2(14)
Si14 Si13 Si21 C37 80.5(15)
Si22 Si13 Si21 C37 -160.3(14)
Si20 Si13 Si21 C38 78(3)
Si14 Si13 Si21 C38 -159(3)
Si22 Si13 Si21 C38 -40(3)
Si20 Si13 Si21 C39 -161.1(12)
Si14 Si13 Si21 C39 -38.5(12)
Si22 Si13 Si21 C39 80.7(12)
Si20 Si13 Si22 C40 -43.0(15)
Si14 Si13 Si22 C40 -171.8(15)
Si21 Si13 Si22 C40 72.7(16)
Si20 Si13 Si22 C42 -163.3(18)
Si14 Si13 Si22 C42 68.0(19)
Si21 Si13 Si22 C42 -47.6(19)
Si20 Si13 Si22 C41 77.0(13)
Si14 Si13 Si22 C41 -51.7(13)
Si21 Si13 Si22 C41 -167.3(13)
Si15 Si16 Si23 C43 -43.8(13)
Si24 Si16 Si23 C43 -157.5(13)
Si17 Si16 Si23 C43 84.8(13)
Si15 Si16 Si23 C44 -168(2)
Si24 Si16 Si23 C44 79(2)
Si17 Si16 Si23 C44 -39(2)
Si15 Si16 Si23 C45 73(3)
Si24 Si16 Si23 C45 -41(3)
Si17 Si16 Si23 C45 -158(3)
Si15 Si16 Si24 C48 -40.0(18)
Si23 Si16 Si24 C48 77.0(17)
Si17 Si16 Si24 C48 -164.2(17)
Si15 Si16 Si24 C47 -161(4)
Si23 Si16 Si24 C47 -44(4)
Si17 Si16 Si24 C47 75(4)
Si15 Si16 Si24 C46 79.4(18)
Si23 Si16 Si24 C46 -163.7(17)
Si17 Si16 Si24 C46 -44.8(18)
